data_4126110
loop_
_publ_author_name
'Mian, Mohammad Rasel'
'Iguchi, Hiroaki'
'Takaishi, Shinya'
'Murasugi, Hideaki'
'Miyamoto, Tatsuya'
'Okamoto, Hiroshi'
'Tanaka, Hisaaki'
'Kuroda, Shin-Ichi'
'Breedlove, Brian K.'
'Yamashita, Masahiro'

_publ_section_title
;
 Multiple-Hydrogen-Bond Approach to Uncommon Pd(III) Oxidation State: A
 Pd-Br Chain with High Conductivity and Thermal Stability.
;
_journal_issue 19
_journal_name_full 'Journal of the American Chemical Society'
_journal_page_first 6562
_journal_page_last 6565
_journal_paper_doi 10.1021/jacs.7b02558
_journal_volume 139
_journal_year 2017
_chemical_absolute_configuration syn
_chemical_formula_sum 'C8 H24 Br3 N4 O4 Pd'
_chemical_formula_weight 586.44
_chemical_name_systematic
; 
 ? 
;
_space_group_IT_number 5
_symmetry_cell_setting monoclinic
_symmetry_space_group_name_Hall 'C 2y'
_symmetry_space_group_name_H-M 'C 1 2 1'
_atom_sites_solution_hydrogens geom
_atom_sites_solution_primary direct
_atom_sites_solution_secondary difmap
_audit_creation_method SHELXL-97
_cell_angle_alpha 90.00
_cell_angle_beta 100.915(2)
_cell_angle_gamma 90.00
_cell_formula_units_Z 2
_cell_length_a 22.2938(15)
_cell_length_b 5.2044(4)
_cell_length_c 7.3649(5)
_cell_measurement_reflns_used 2280
_cell_measurement_temperature 273(2)
_cell_measurement_theta_max 31.74
_cell_measurement_theta_min 2.82
_cell_volume 839.06(10)
_computing_cell_refinement 'Bruker SAINT'
_computing_data_collection 'Bruker APEX2'
_computing_data_reduction 'Bruker SAINT'
_computing_molecular_graphics 'Bruker SHELXTL'
_computing_publication_material 'Bruker SHELXTL'
_computing_structure_refinement 'SHELXL-2014 (Sheldrick 2014)'
_computing_structure_solution 'SHELXS-97 (Sheldrick, 1990)'
_diffrn_ambient_temperature 273(2)
_diffrn_measured_fraction_theta_full 0.997
_diffrn_measured_fraction_theta_max 0.997
_diffrn_measurement_device_type 'Bruker APEX-II CCD'
_diffrn_measurement_method 'phi and omega scans'
_diffrn_radiation_monochromator graphite
_diffrn_radiation_source 'fine-focus sealed tube'
_diffrn_radiation_type MoK\a
_diffrn_radiation_wavelength 0.71073
_diffrn_reflns_av_R_equivalents 0.0267
_diffrn_reflns_av_sigmaI/netI 0.0549
_diffrn_reflns_limit_h_max 24
_diffrn_reflns_limit_h_min -33
_diffrn_reflns_limit_k_max 7
_diffrn_reflns_limit_k_min -7
_diffrn_reflns_limit_l_max 10
_diffrn_reflns_limit_l_min -11
_diffrn_reflns_number 4772
_diffrn_reflns_theta_full 32.29
_diffrn_reflns_theta_max 32.29
_diffrn_reflns_theta_min 1.86
_exptl_absorpt_coefficient_mu 8.265
_exptl_absorpt_correction_T_max 0.6827
_exptl_absorpt_correction_T_min 0.4674
_exptl_absorpt_correction_type multi-scan
_exptl_absorpt_process_details 'SADABS (Sheldrick, 1997)'
_exptl_crystal_colour brown
_exptl_crystal_density_diffrn 2.321
_exptl_crystal_density_method 'not measured'
_exptl_crystal_description stick
_exptl_crystal_F_000 566
_exptl_crystal_size_max 0.38
_exptl_crystal_size_mid 0.05
_exptl_crystal_size_min 0.05
_refine_diff_density_max 0.996
_refine_diff_density_min -1.337
_refine_diff_density_rms 0.142
_refine_ls_abs_structure_details 'Flack H D (1983), Acta Cryst. A39, 876-881'
_refine_ls_abs_structure_Flack 0.01(2)
_refine_ls_extinction_method none
_refine_ls_goodness_of_fit_ref 1.030
_refine_ls_hydrogen_treatment mixed
_refine_ls_matrix_type full
_refine_ls_number_parameters 94
_refine_ls_number_reflns 2725
_refine_ls_number_restraints 1
_refine_ls_restrained_S_all 1.030
_refine_ls_R_factor_all 0.0566
_refine_ls_R_factor_gt 0.0364
_refine_ls_shift/su_max 0.000
_refine_ls_shift/su_mean 0.000
_refine_ls_structure_factor_coef Fsqd
_refine_ls_weighting_details 'calc w=1/[\s^2^(Fo^2^)+(0.0175P)^2^+2.0127P] where P=(Fo^2^+2Fc^2^)/3'
_refine_ls_weighting_scheme calc
_refine_ls_wR_factor_gt 0.0630
_refine_ls_wR_factor_ref 0.0682
_reflns_number_gt 2176
_reflns_number_total 2725
_reflns_threshold_expression >2sigma(I)
_cod_data_source_file ja7b02558_si_001.cif
_cod_data_source_block pdbrdabdohbr2_273k
_cod_original_sg_symbol_H-M C2
_cod_database_code 4126110

loop_
_symmetry_equiv_pos_as_xyz
'x, y, z'
'-x, y, -z'
'x+1/2, y+1/2, z'
'-x+1/2, y+1/2, -z'

loop_
_atom_site_label
_atom_site_type_symbol
_atom_site_fract_x
_atom_site_fract_y
_atom_site_fract_z
_atom_site_U_iso_or_equiv
_atom_site_adp_type
_atom_site_occupancy
_atom_site_symmetry_multiplicity
_atom_site_calc_flag
_atom_site_refinement_flags
Pd1 Pd 0.0000 0.25043(17) 0.0000 0.01154(8) Uani 1 2 d S
Br1 Br 0.0000 -0.2497(4) 0.0000 0.01980(12) Uani 1 2 d S
Br2 Br -0.08683(3) 0.7470(4) 0.46332(6) 0.04472(14) Uani 1 1 d .
N1 N 0.06755(13) 0.2487(18) -0.1538(4) 0.0166(5) Uani 1 1 d .
H1 H 0.0696 0.0925 -0.2047 0.020 Uiso 1 1 calc R
H2 H 0.0588 0.3643 -0.2459 0.020 Uiso 1 1 calc R
N2 N 0.07256(13) 0.2456(19) 0.2179(4) 0.0167(6) Uani 1 1 d .
H3 H 0.0761 0.4001 0.2739 0.020 Uiso 1 1 calc R
H4 H 0.0660 0.1273 0.3011 0.020 Uiso 1 1 calc R
C1 C 0.1808(2) 0.233(3) -0.1256(6) 0.0389(16) Uani 1 1 d .
H5 H 0.1738 0.2968 -0.2515 0.047 Uiso 1 1 calc R
H6 H 0.2185 0.3077 -0.0594 0.047 Uiso 1 1 calc R
C2 C 0.1282(2) 0.3137(8) -0.0336(6) 0.0208(11) Uani 1 1 d .
H7 H 0.1303 0.5001 -0.0144 0.025 Uiso 1 1 calc R
C3 C 0.1300(2) 0.1837(8) 0.1516(6) 0.0215(10) Uani 1 1 d .
H8 H 0.1303 -0.0021 0.1305 0.026 Uiso 1 1 calc R
C4 C 0.18642(18) 0.247(3) 0.2949(6) 0.0382(11) Uani 1 1 d .
H9 H 0.1821 0.1779 0.4139 0.046 Uiso 1 1 calc R
H10 H 0.2220 0.1691 0.2598 0.046 Uiso 1 1 calc R
O1 O 0.1867(2) -0.0372(10) -0.1274(7) 0.0576(15) Uani 1 1 d .
H11 H 0.1668 -0.0944 -0.2241 0.086 Uiso 1 1 calc R
O2 O 0.1949(2) 0.5220(11) 0.3098(7) 0.0596(14) Uani 1 1 d .
H12 H 0.1896 0.5703 0.4116 0.089 Uiso 1 1 calc R

loop_
_atom_site_aniso_label
_atom_site_aniso_U_11
_atom_site_aniso_U_22
_atom_site_aniso_U_33
_atom_site_aniso_U_23
_atom_site_aniso_U_13
_atom_site_aniso_U_12
Pd1 0.01438(18) 0.00793(15) 0.01268(15) 0.000 0.00352(13) 0.000
Br1 0.0256(3) 0.0112(2) 0.0226(2) 0.000 0.0046(2) 0.000
Br2 0.0735(4) 0.0314(2) 0.0286(2) 0.0010(7) 0.0081(2) 0.0026(9)
N1 0.0198(14) 0.0149(13) 0.0158(12) 0.001(5) 0.0057(11) -0.002(5)
N2 0.0191(14) 0.0146(14) 0.0159(12) 0.002(4) 0.0019(11) 0.002(4)
C1 0.022(2) 0.071(5) 0.026(2) 0.003(6) 0.0095(17) -0.009(6)
C2 0.018(2) 0.023(3) 0.022(2) -0.0031(16) 0.0069(17) -0.0044(16)
C3 0.016(2) 0.023(3) 0.025(2) -0.0004(16) 0.0023(18) 0.0014(15)
C4 0.019(2) 0.063(3) 0.031(2) -0.002(9) -0.0012(17) 0.006(8)
O1 0.043(3) 0.077(4) 0.049(3) -0.020(3) -0.002(2) 0.031(3)
O2 0.050(3) 0.077(4) 0.051(3) -0.024(3) 0.009(2) -0.032(3)

loop_
_atom_type_symbol
_atom_type_description
_atom_type_scat_dispersion_real
_atom_type_scat_dispersion_imag
_atom_type_scat_source
C C 0.0033 0.0016 'International Tables Vol C Tables 4.2.6.8 and 6.1.1.4'
H H 0.0000 0.0000 'International Tables Vol C Tables 4.2.6.8 and 6.1.1.4'
N N 0.0061 0.0033 'International Tables Vol C Tables 4.2.6.8 and 6.1.1.4'
O O 0.0106 0.0060 'International Tables Vol C Tables 4.2.6.8 and 6.1.1.4'
Br Br -0.2901 2.4595 'International Tables Vol C Tables 4.2.6.8 and 6.1.1.4'
Pd Pd -0.9988 1.0072 'International Tables Vol C Tables 4.2.6.8 and 6.1.1.4'

loop_
_geom_angle_atom_site_label_1
_geom_angle_atom_site_label_2
_geom_angle_atom_site_label_3
_geom_angle
_geom_angle_site_symmetry_1
_geom_angle_site_symmetry_3
N1 Pd1 N1 179.5(5) 2 .
N1 Pd1 N2 83.07(11) 2 2
N1 Pd1 N2 96.92(11) . 2
N1 Pd1 N2 96.92(11) 2 .
N1 Pd1 N2 83.07(11) . .
N2 Pd1 N2 178.6(5) 2 .
N1 Pd1 Br1 90.2(3) 2 1_565
N1 Pd1 Br1 90.3(3) . 1_565
N2 Pd1 Br1 90.7(3) 2 1_565
N2 Pd1 Br1 90.7(3) . 1_565
N1 Pd1 Br1 89.8(3) 2 .
N1 Pd1 Br1 89.8(3) . .
N2 Pd1 Br1 89.3(3) 2 .
N2 Pd1 Br1 89.3(3) . .
Br1 Pd1 Br1 180.0 1_565 .
Pd1 Br1 Pd1 180.0 1_545 .
C2 N1 Pd1 110.2(2) . .
C3 N2 Pd1 110.2(2) . .
O1 C1 C2 111.2(7) . .
N1 C2 C3 107.2(4) . .
N1 C2 C1 110.9(4) . .
C3 C2 C1 112.7(5) . .
N2 C3 C2 108.7(4) . .
N2 C3 C4 112.1(4) . .
C2 C3 C4 113.9(5) . .
O2 C4 C3 110.4(8) . .

loop_
_geom_bond_atom_site_label_1
_geom_bond_atom_site_label_2
_geom_bond_distance
_geom_bond_site_symmetry_2
Pd1 N1 2.049(3) 2
Pd1 N1 2.049(3) .
Pd1 N2 2.052(3) 2
Pd1 N2 2.052(3) .
Pd1 Br1 2.602(2) 1_565
Pd1 Br1 2.603(2) .
Br1 Pd1 2.602(2) 1_545
N1 C2 1.508(5) .
N2 C3 1.490(5) .
C1 O1 1.411(17) .
C1 C2 1.520(8) .
C2 C3 1.516(6) .
C3 C4 1.517(7) .
C4 O2 1.443(19) .

loop_
_geom_torsion_atom_site_label_1
_geom_torsion_atom_site_label_2
_geom_torsion_atom_site_label_3
_geom_torsion_atom_site_label_4
_geom_torsion
_geom_torsion_site_symmetry_1
_geom_torsion_site_symmetry_4
N1 Pd1 Br1 Pd1 -46(19) 2 1_545
N1 Pd1 Br1 Pd1 134(19) . 1_545
N2 Pd1 Br1 Pd1 -129(19) 2 1_545
N2 Pd1 Br1 Pd1 51(19) . 1_545
Br1 Pd1 Br1 Pd1 0(31) 1_565 1_545
N1 Pd1 N1 C2 -103.8(7) 2 .
N2 Pd1 N1 C2 166.8(6) 2 .
N2 Pd1 N1 C2 -14.6(6) . .
Br1 Pd1 N1 C2 76.1(5) 1_565 .
Br1 Pd1 N1 C2 -103.9(5) . .
N1 Pd1 N2 C3 166.6(6) 2 .
N1 Pd1 N2 C3 -12.9(6) . .
N2 Pd1 N2 C3 76.9(6) 2 .
Br1 Pd1 N2 C3 -103.0(5) 1_565 .
Br1 Pd1 N2 C3 77.0(5) . .
Pd1 N1 C2 C3 38.5(6) . .
Pd1 N1 C2 C1 162.0(7) . .
O1 C1 C2 N1 -71.0(6) . .
O1 C1 C2 C3 49.2(6) . .
Pd1 N2 C3 C2 37.8(6) . .
Pd1 N2 C3 C4 164.6(7) . .
N1 C2 C3 N2 -49.7(6) . .
C1 C2 C3 N2 -172.1(7) . .
N1 C2 C3 C4 -175.4(7) . .
C1 C2 C3 C4 62.2(8) . .
N2 C3 C4 O2 -72.5(6) . .
C2 C3 C4 O2 51.5(6) . .
